data_4345425
loop_
_publ_author_name
'Schmidt, Anna-Corina'
'Hermsen, Marko'
'Rominger, Frank'
'Dehn, Richard'
'Teles, Joaquim Henrique'
'Sch\"afer, Ansgar'
'Trapp, Oliver'
'Schaub, Thomas'

_publ_section_title
;
 Synthesis of Mono- and Dinuclear Vanadium Complexes and Their Reactivity
 toward Dehydroperoxidation of Alkyl Hydroperoxides.
;
_journal_issue 3
_journal_name_full 'Inorganic chemistry'
_journal_page_first 1319
_journal_page_last 1332
_journal_paper_doi 10.1021/acs.inorgchem.6b02322
_journal_volume 56
_journal_year 2017
_chemical_formula_sum 'C13 H16 N O7 V'
_chemical_formula_weight 349.21
_chemical_name_common '5 H2O'
_space_group_crystal_system monoclinic
_space_group_IT_number 11
_space_group_name_Hall '-P 2yb'
_space_group_name_H-M_alt 'P 1 21/m 1'
_symmetry_space_group_name_Hall '-P 2yb'
_symmetry_space_group_name_H-M 'P 1 21/m 1'
_atom_sites_solution_hydrogens mixed
_audit_creation_method SHELXL-2014/7
_cell_angle_alpha 90
_cell_angle_beta 110.1655(16)
_cell_angle_gamma 90
_cell_formula_units_Z 2
_cell_length_a 7.9664(3)
_cell_length_b 11.2735(4)
_cell_length_c 8.8911(3)
_cell_measurement_reflns_used 2946
_cell_measurement_temperature 200(2)
_cell_measurement_theta_max 25.03
_cell_measurement_theta_min 2.44
_cell_volume 749.56(5)
_computing_cell_refinement 'Bruker SAINT'
_computing_data_collection 'Bruker APEX2'
_computing_data_reduction 'Bruker SAINT'
_computing_molecular_graphics 'Bruker SHELXTL'
_computing_publication_material 'Bruker SHELXTL'
_computing_structure_refinement 'SHELXL-2014/7 (Sheldrick, 2014)'
_computing_structure_solution 'SHELXS-97 (Sheldrick 2008)'
_diffrn_ambient_temperature 200(2)
_diffrn_measured_fraction_theta_full 0.994
_diffrn_measured_fraction_theta_max 0.994
_diffrn_measurement_device_type 'Bruker APEX-II Quazar area detector'
_diffrn_measurement_method '\f and \w scans'
_diffrn_radiation_type MoK\a
_diffrn_radiation_wavelength 0.71073
_diffrn_reflns_av_R_equivalents 0.0231
_diffrn_reflns_av_unetI/netI 0.0212
_diffrn_reflns_Laue_measured_fraction_full 0.994
_diffrn_reflns_Laue_measured_fraction_max 0.994
_diffrn_reflns_limit_h_max 7
_diffrn_reflns_limit_h_min -9
_diffrn_reflns_limit_k_max 13
_diffrn_reflns_limit_k_min -11
_diffrn_reflns_limit_l_max 10
_diffrn_reflns_limit_l_min -10
_diffrn_reflns_number 4800
_diffrn_reflns_point_group_measured_fraction_full 0.994
_diffrn_reflns_point_group_measured_fraction_max 0.994
_diffrn_reflns_theta_full 25.065
_diffrn_reflns_theta_max 25.065
_diffrn_reflns_theta_min 2.440
_diffrn_source 'ImuS microsource'
_exptl_absorpt_coefficient_mu 0.696
_exptl_absorpt_correction_T_max 0.9579
_exptl_absorpt_correction_T_min 0.8473
_exptl_absorpt_correction_type multi-scan
_exptl_absorpt_process_details
;
Sheldrick, G. M. (2008). <i>SADABS</i>. University of G\"ottingen, Germany.
;
_exptl_crystal_colour yellow
_exptl_crystal_density_diffrn 1.547
_exptl_crystal_description plate
_exptl_crystal_F_000 360
_exptl_crystal_size_max 0.220
_exptl_crystal_size_mid 0.140
_exptl_crystal_size_min 0.020
_refine_diff_density_max 0.256
_refine_diff_density_min -0.256
_refine_diff_density_rms 0.049
_refine_ls_extinction_method none
_refine_ls_goodness_of_fit_ref 1.129
_refine_ls_hydrogen_treatment mixed
_refine_ls_matrix_type full
_refine_ls_number_parameters 143
_refine_ls_number_reflns 1403
_refine_ls_number_restraints 76
_refine_ls_restrained_S_all 1.143
_refine_ls_R_factor_all 0.0344
_refine_ls_R_factor_gt 0.0313
_refine_ls_shift/su_max 0.000
_refine_ls_shift/su_mean 0.000
_refine_ls_structure_factor_coef Fsqd
_refine_ls_weighting_details 'w=1/[\s^2^(Fo^2^)+(0.0356P)^2^+0.5114P] where P=(Fo^2^+2Fc^2^)/3'
_refine_ls_weighting_scheme calc
_refine_ls_wR_factor_gt 0.0836
_refine_ls_wR_factor_ref 0.0852
_reflns_Friedel_coverage 0.000
_reflns_number_gt 1293
_reflns_number_total 1403
_reflns_threshold_expression 'I > 2\s(I)'
_cod_data_source_file ic6b02322_si_002.cif
_cod_data_source_block cos4
_cod_original_cell_volume 749.55(5)
_cod_database_code 4345425
_shelx_shelxl_version_number 2014/7
_shelx_space_group_comment
; 
The symmetry employed for this shelxl refinement is uniquely defined 
by the following loop, which should always be used as a source of 
symmetry information in preference to the above space-group names. 
They are only intended as comments. 
;
_shelx_estimated_absorpt_t_min 0.862
_shelx_estimated_absorpt_t_max 0.986

loop_
_space_group_symop_operation_xyz
'x, y, z'
'-x, y+1/2, -z'
'-x, -y, -z'
'x, -y-1/2, z'

loop_
_atom_site_label
_atom_site_type_symbol
_atom_site_fract_x
_atom_site_fract_y
_atom_site_fract_z
_atom_site_U_iso_or_equiv
_atom_site_adp_type
_atom_site_occupancy
_atom_site_site_symmetry_order
_atom_site_calc_flag
_atom_site_refinement_flags_posn
_atom_site_refinement_flags_adp
_atom_site_refinement_flags_occupancy
_atom_site_disorder_assembly
_atom_site_disorder_group
V1 V 0.73093(6) 0.7500 0.62573(6) 0.03032(18) Uani 1 2 d S T P . .
O1 O 0.9142(3) 0.7500 0.7714(3) 0.0517(7) Uani 1 2 d S T P A .
O2 O 0.4633(3) 0.7500 0.4318(2) 0.0266(4) Uani 1 2 d S T P A .
H2A H 0.452(3) 0.807(2) 0.378(3) 0.044(7) Uiso 1 1 d . . . . .
N1 N 0.5591(3) 0.7500 0.7571(3) 0.0236(5) Uani 1 2 d S T P A .
C2 C 0.5050(3) 0.64696(18) 0.7959(2) 0.0266(4) Uani 1 1 d . . . . .
C3 C 0.3925(3) 0.6435(2) 0.8844(2) 0.0336(5) Uani 1 1 d . . . . .
H3 H 0.3535 0.5700 0.9131 0.040 Uiso 1 1 calc R U . . .
C4 C 0.3384(4) 0.7500 0.9299(3) 0.0360(7) Uani 1 2 d S T P . .
H4 H 0.2634 0.7500 0.9929 0.043 Uiso 1 2 calc R U P . .
C5 C 0.5807(3) 0.5465(2) 0.7292(2) 0.0350(5) Uani 1 1 d . . . . .
O5 O 0.5553(3) 0.44368(14) 0.75758(19) 0.0518(5) Uani 1 1 d . . . . .
O6 O 0.6723(2) 0.58181(14) 0.64193(17) 0.0381(4) Uani 1 1 d . . . . .
O3 O 0.8067(3) 0.7341(15) 0.4634(3) 0.032(3) Uani 0.5 1 d D U P A -1
C11 C 0.9875(5) 0.7283(6) 0.4582(4) 0.0331(18) Uani 0.5 1 d D U P A -1
H11 H 1.0691 0.6901 0.5581 0.040 Uiso 0.5 1 calc R U P A -1
C12 C 1.0484(6) 0.8552(5) 0.4469(6) 0.0459(12) Uani 0.5 1 d D U P A -1
H12A H 1.0355 0.9023 0.5362 0.055 Uiso 0.5 1 calc R U P A -1
H12B H 1.1766 0.8546 0.4587 0.055 Uiso 0.5 1 calc R U P A -1
C13 C 0.9436(8) 0.9133(6) 0.2913(7) 0.0577(15) Uani 0.5 1 d D U P A -1
H13A H 0.9927 0.9934 0.2869 0.069 Uiso 0.5 1 calc R U P A -1
H13B H 0.8175 0.9223 0.2843 0.069 Uiso 0.5 1 calc R U P A -1
C14 C 0.9513(9) 0.8410(6) 0.1517(7) 0.0670(18) Uani 0.5 1 d D U P A -1
H14A H 1.0767 0.8361 0.1551 0.080 Uiso 0.5 1 calc R U P A -1
H14B H 0.8800 0.8805 0.0504 0.080 Uiso 0.5 1 calc R U P A -1
C15 C 0.8800(8) 0.7178(6) 0.1555(6) 0.060(2) Uani 0.5 1 d D U P A -1
H15A H 0.8912 0.6711 0.0651 0.072 Uiso 0.5 1 calc R U P A -1
H15B H 0.7515 0.7224 0.1422 0.072 Uiso 0.5 1 calc R U P A -1
C16 C 0.9818(8) 0.6549(6) 0.3137(7) 0.0478(13) Uani 0.5 1 d D U P A -1
H16A H 0.9234 0.5780 0.3172 0.057 Uiso 0.5 1 calc R U P A -1
H16B H 1.1055 0.6385 0.3183 0.057 Uiso 0.5 1 calc R U P A -1

loop_
_atom_site_aniso_label
_atom_site_aniso_U_11
_atom_site_aniso_U_22
_atom_site_aniso_U_33
_atom_site_aniso_U_23
_atom_site_aniso_U_13
_atom_site_aniso_U_12
V1 0.0232(3) 0.0469(3) 0.0237(3) 0.000 0.0117(2) 0.000
O1 0.0295(12) 0.098(2) 0.0288(12) 0.000 0.0111(10) 0.000
O2 0.0272(11) 0.0263(12) 0.0268(10) 0.000 0.0100(8) 0.000
N1 0.0247(12) 0.0279(12) 0.0198(11) 0.000 0.0096(9) 0.000
C2 0.0298(11) 0.0288(11) 0.0194(9) 0.0030(8) 0.0063(8) -0.0013(8)
C3 0.0338(11) 0.0434(13) 0.0242(10) 0.0052(9) 0.0108(9) -0.0088(10)
C4 0.0297(16) 0.057(2) 0.0257(14) 0.000 0.0157(13) 0.000
C5 0.0495(13) 0.0311(12) 0.0214(10) 0.0018(9) 0.0083(9) 0.0075(10)
O5 0.0948(15) 0.0274(9) 0.0334(8) 0.0031(7) 0.0222(9) 0.0037(9)
O6 0.0502(10) 0.0379(9) 0.0302(8) 0.0031(7) 0.0189(7) 0.0157(7)
O3 0.0242(11) 0.046(8) 0.0287(11) -0.0006(18) 0.0140(9) 0.0048(19)
C11 0.0205(16) 0.052(6) 0.0284(17) 0.000(2) 0.0102(13) 0.004(2)
C12 0.026(2) 0.066(3) 0.050(3) -0.014(2) 0.019(2) -0.011(2)
C13 0.032(3) 0.063(4) 0.081(4) 0.015(3) 0.023(3) -0.002(3)
C14 0.046(4) 0.105(5) 0.047(3) 0.013(3) 0.012(3) -0.010(3)
C15 0.049(3) 0.098(7) 0.033(2) -0.010(3) 0.012(2) -0.006(3)
C16 0.036(3) 0.059(3) 0.055(3) -0.012(3) 0.024(2) 0.002(3)

loop_
_atom_type_symbol
_atom_type_description
_atom_type_scat_dispersion_real
_atom_type_scat_dispersion_imag
_atom_type_scat_source
C C 0.0033 0.0016 'International Tables Vol C Tables 4.2.6.8 and 6.1.1.4'
H H 0.0000 0.0000 'International Tables Vol C Tables 4.2.6.8 and 6.1.1.4'
N N 0.0061 0.0033 'International Tables Vol C Tables 4.2.6.8 and 6.1.1.4'
O O 0.0106 0.0060 'International Tables Vol C Tables 4.2.6.8 and 6.1.1.4'
V V 0.3005 0.5294 'International Tables Vol C Tables 4.2.6.8 and 6.1.1.4'

loop_
_geom_angle_atom_site_label_1
_geom_angle_atom_site_label_2
_geom_angle_atom_site_label_3
_geom_angle
_geom_angle_site_symmetry_1
_geom_angle_site_symmetry_3
O1 V1 O3 101.02(12) . .
O1 V1 O6 96.62(5) . .
O3 V1 O6 96.9(6) . .
O1 V1 O6 96.62(5) . 4_575
O3 V1 O6 108.4(6) . 4_575
O6 V1 O6 148.53(9) . 4_575
O1 V1 N1 98.07(10) . .
O3 V1 N1 160.01(19) . .
O6 V1 N1 74.98(4) . .
O6 V1 N1 74.98(4) 4_575 .
O1 V1 O2 176.28(10) . .
O3 V1 O2 82.67(10) . .
O6 V1 O2 82.48(5) . .
O6 V1 O2 82.48(5) 4_575 .
N1 V1 O2 78.21(8) . .
V1 O2 H2A 110.3(19) . .
C2 N1 C2 122.5(2) 4_575 .
C2 N1 V1 118.75(12) 4_575 .
C2 N1 V1 118.75(12) . .
N1 C2 C3 120.36(19) . .
N1 C2 C5 110.40(18) . .
C3 C2 C5 129.2(2) . .
C2 C3 C4 118.1(2) . .
C2 C3 H3 120.9 . .
C4 C3 H3 120.9 . .
C3 C4 C3 120.5(3) . 4_575
C3 C4 H4 119.7 . .
C3 C4 H4 119.7 4_575 .
O5 C5 O6 125.7(2) . .
O5 C5 C2 121.3(2) . .
O6 C5 C2 113.02(18) . .
C5 O6 V1 122.37(14) . .
C11 O3 V1 130.8(2) . .
O3 C11 C16 108.1(5) . .
O3 C11 C12 107.4(8) . .
C16 C11 C12 111.9(4) . .
O3 C11 H11 109.8 . .
C16 C11 H11 109.8 . .
C12 C11 H11 109.8 . .
C13 C12 C11 112.5(4) . .
C13 C12 H12A 109.1 . .
C11 C12 H12A 109.1 . .
C13 C12 H12B 109.1 . .
C11 C12 H12B 109.1 . .
H12A C12 H12B 107.8 . .
C12 C13 C14 110.9(5) . .
C12 C13 H13A 109.5 . .
C14 C13 H13A 109.5 . .
C12 C13 H13B 109.5 . .
C14 C13 H13B 109.5 . .
H13A C13 H13B 108.1 . .
C13 C14 C15 111.0(5) . .
C13 C14 H14A 109.4 . .
C15 C14 H14A 109.4 . .
C13 C14 H14B 109.4 . .
C15 C14 H14B 109.4 . .
H14A C14 H14B 108.0 . .
C14 C15 C16 111.3(5) . .
C14 C15 H15A 109.4 . .
C16 C15 H15A 109.4 . .
C14 C15 H15B 109.4 . .
C16 C15 H15B 109.4 . .
H15A C15 H15B 108.0 . .
C11 C16 C15 112.2(5) . .
C11 C16 H16A 109.2 . .
C15 C16 H16A 109.2 . .
C11 C16 H16B 109.2 . .
C15 C16 H16B 109.2 . .
H16A C16 H16B 107.9 . .

loop_
_geom_bond_atom_site_label_1
_geom_bond_atom_site_label_2
_geom_bond_distance
_geom_bond_site_symmetry_2
V1 O1 1.583(2) .
V1 O3 1.755(3) .
V1 O6 1.9699(16) .
V1 O6 1.9699(16) 4_575
V1 N1 2.084(2) .
V1 O2 2.232(2) .
O2 H2A 0.79(2) .
N1 C2 1.325(2) 4_575
N1 C2 1.325(2) .
C2 C3 1.382(3) .
C2 C5 1.498(3) .
C3 C4 1.383(3) .
C3 H3 0.9500 .
C4 C3 1.383(3) 4_575
C4 H4 0.9500 .
C5 O5 1.218(3) .
C5 O6 1.297(3) .
O3 C11 1.458(5) .
C11 C16 1.516(7) .
C11 C12 1.525(8) .
C11 H11 1.0000 .
C12 C13 1.498(7) .
C12 H12A 0.9900 .
C12 H12B 0.9900 .
C13 C14 1.504(8) .
C13 H13A 0.9900 .
C13 H13B 0.9900 .
C14 C15 1.505(8) .
C14 H14A 0.9900 .
C14 H14B 0.9900 .
C15 C16 1.533(7) .
C15 H15A 0.9900 .
C15 H15B 0.9900 .
C16 H16A 0.9900 .
C16 H16B 0.9900 .

loop_
_geom_torsion_atom_site_label_1
_geom_torsion_atom_site_label_2
_geom_torsion_atom_site_label_3
_geom_torsion_atom_site_label_4
_geom_torsion
_geom_torsion_site_symmetry_1
_geom_torsion_site_symmetry_4
C2 N1 C2 C3 -2.1(4) 4_575 .
V1 N1 C2 C3 179.33(15) . .
C2 N1 C2 C5 177.15(17) 4_575 .
V1 N1 C2 C5 -1.4(2) . .
N1 C2 C3 C4 0.3(3) . .
C5 C2 C3 C4 -178.8(2) . .
C2 C3 C4 C3 1.5(4) . 4_575
N1 C2 C5 O5 176.2(2) . .
C3 C2 C5 O5 -4.6(3) . .
N1 C2 C5 O6 -3.7(3) . .
C3 C2 C5 O6 175.46(19) . .
O5 C5 O6 V1 -172.06(18) . .
C2 C5 O6 V1 7.9(2) . .
O1 V1 O3 C11 -2.8(15) . .
O6 V1 O3 C11 -100.9(14) . .
O6 V1 O3 C11 98.1(14) 4_575 .
N1 V1 O3 C11 -165.3(4) . .
O2 V1 O3 C11 177.6(15) . .
V1 O3 C11 C16 151.4(12) . .
V1 O3 C11 C12 -87.6(14) . .
O3 C11 C12 C13 -66.8(5) . .
C16 C11 C12 C13 51.7(6) . .
C11 C12 C13 C14 -55.7(6) . .
C12 C13 C14 C15 58.4(6) . .
C13 C14 C15 C16 -56.8(7) . .
O3 C11 C16 C15 68.4(8) . .
C12 C11 C16 C15 -49.8(6) . .
C14 C15 C16 C11 52.8(7) . .
